data_4104089
loop_
_publ_author_name
'Andrea Lucotti'
'Matteo Tommasini'
'Daniele Fazzi'
'Mirella Del Zoppo'
'Wesley A. Chalifoux'
'Michael J. Ferguson'
'Giuseppe Zerbi'
'Rik R. Tykwinski'

_publ_section_title
;
 Evidence for Solution-State Nonlinearity of sp-Carbon Chains Based on IR
 and Raman Spectroscopy: Violation of Mutual Exclusion
;
_journal_name_full 'Journal of the American Chemical Society'
_journal_page_first 4239
_journal_page_last 4244
_journal_paper_doi 10.1021/ja078198b
_journal_volume 131
_journal_year 2009
_chemical_formula_sum 'C32 H30'
_chemical_formula_weight 414.56
_chemical_name_systematic
;
 ?
;
_space_group_IT_number 2
_symmetry_cell_setting triclinic
_symmetry_space_group_name_Hall '-P 1'
_symmetry_space_group_name_H-M 'P -1'
_atom_sites_solution_hydrogens geom
_atom_sites_solution_primary direct
_atom_sites_solution_secondary difmap
_audit_creation_method SHELXL-97
_cell_angle_alpha 90.172(4)
_cell_angle_beta 105.664(3)
_cell_angle_gamma 102.286(3)
_cell_formula_units_Z 2
_cell_length_a 9.819(2)
_cell_length_b 10.829(2)
_cell_length_c 11.772(3)
_cell_measurement_reflns_used 2471
_cell_measurement_temperature 193(2)
_cell_measurement_theta_max 26.24
_cell_measurement_theta_min 2.43
_cell_volume 1175.2(4)
_computing_cell_refinement 'Bruker SAINT (Bruker, 1997)'
_computing_data_collection 'Bruker SMART (Bruker, 1997)'
_computing_data_reduction 'Bruker SAINT (Bruker, 1997)'
_computing_molecular_graphics 'Bruker SHELXTL (Bruker, 1997)'
_computing_publication_material 'Bruker SHELXTL (Bruker, 1997)'
_computing_structure_refinement 'SHELXL-97 (Sheldrick, 1997)'
_computing_structure_solution 'SHELXS-97 (Sheldrick, 1990)'
_diffrn_ambient_temperature 193(2)
_diffrn_detector_area_resol_mean 8.192
_diffrn_measured_fraction_theta_full 0.994
_diffrn_measured_fraction_theta_max 0.994
_diffrn_measurement_device_type 'Bruker PLATFORM diffractometer/SMART 1000 CCD area detector'
_diffrn_measurement_method '\w scans'
_diffrn_radiation_monochromator graphite
_diffrn_radiation_source 'fine-focus sealed tube'
_diffrn_radiation_type MoK\a
_diffrn_radiation_wavelength 0.71073
_diffrn_reflns_av_R_equivalents 0.0272
_diffrn_reflns_av_sigmaI/netI 0.0441
_diffrn_reflns_limit_h_max 11
_diffrn_reflns_limit_h_min -11
_diffrn_reflns_limit_k_max 12
_diffrn_reflns_limit_k_min -12
_diffrn_reflns_limit_l_max 13
_diffrn_reflns_limit_l_min -13
_diffrn_reflns_number 7101
_diffrn_reflns_theta_full 25.00
_diffrn_reflns_theta_max 25.00
_diffrn_reflns_theta_min 1.80
_diffrn_standards_decay_% 0
_diffrn_standards_interval_time 0
_diffrn_standards_number 0
_exptl_absorpt_coefficient_mu 0.066
_exptl_absorpt_correction_T_max 0.9954
_exptl_absorpt_correction_T_min 0.9660
_exptl_absorpt_correction_type multi-scan
_exptl_absorpt_process_details 'SADABS (Sheldrick, 1996)'
_exptl_crystal_colour yellow
_exptl_crystal_density_diffrn 1.172
_exptl_crystal_density_method 'not measured'
_exptl_crystal_description plate
_exptl_crystal_F_000 444
_exptl_crystal_size_max 0.53
_exptl_crystal_size_mid 0.28
_exptl_crystal_size_min 0.07
_refine_diff_density_max 0.221
_refine_diff_density_min -0.162
_refine_diff_density_rms 0.044
_refine_ls_extinction_method none
_refine_ls_goodness_of_fit_ref 1.040
_refine_ls_hydrogen_treatment constr
_refine_ls_matrix_type full
_refine_ls_number_parameters 289
_refine_ls_number_reflns 4112
_refine_ls_number_restraints 0
_refine_ls_restrained_S_all 1.040
_refine_ls_R_factor_all 0.0816
_refine_ls_R_factor_gt 0.0544
_refine_ls_shift/su_max 0.000
_refine_ls_shift/su_mean 0.000
_refine_ls_structure_factor_coef Fsqd
_refine_ls_weighting_details 'calc w=1/[\s^2^(Fo^2^)+(0.0690P)^2^+0.3852P] where P=(Fo^2^+2Fc^2^)/3'
_refine_ls_weighting_scheme calc
_refine_ls_wR_factor_gt 0.1346
_refine_ls_wR_factor_ref 0.1551
_reflns_number_gt 2870
_reflns_number_total 4112
_reflns_threshold_expression I>2\s(I)
_cod_data_source_file ja078198b_si_001.cif
_cod_data_source_block compoundC8
_cod_database_code 4104089

loop_
_symmetry_equiv_pos_as_xyz
'x, y, z'
'-x, -y, -z'

loop_
_atom_site_label
_atom_site_type_symbol
_atom_site_fract_x
_atom_site_fract_y
_atom_site_fract_z
_atom_site_U_iso_or_equiv
_atom_site_adp_type
_atom_site_occupancy
_atom_site_symmetry_multiplicity
_atom_site_calc_flag
_atom_site_refinement_flags
C1 C 0.2731(2) 0.0302(2) 0.59280(19) 0.0388(5) Uani 1 1 d .
C2 C 0.3043(2) 0.0770(2) 0.50827(19) 0.0387(5) Uani 1 1 d .
C3 C 0.3320(2) 0.1313(2) 0.41052(19) 0.0388(5) Uani 1 1 d .
C4 C 0.3504(2) 0.1794(2) 0.32154(19) 0.0374(5) Uani 1 1 d .
C5 C 0.3598(2) 0.2334(2) 0.21968(19) 0.0359(5) Uani 1 1 d .
C6 C 0.3612(2) 0.2823(2) 0.12767(19) 0.0364(5) Uani 1 1 d .
C7 C 0.3553(2) 0.3380(2) 0.02427(19) 0.0359(5) Uani 1 1 d .
C8 C 0.3439(2) 0.3883(2) -0.06894(19) 0.0370(5) Uani 1 1 d .
C9 C 0.3270(2) 0.4415(2) -0.17404(19) 0.0376(5) Uani 1 1 d .
C10 C 0.3099(2) 0.4859(2) -0.26973(19) 0.0398(5) Uani 1 1 d .
C11 C 0.2896(2) 0.5334(2) -0.3783(2) 0.0416(5) Uani 1 1 d .
C12 C 0.2699(2) 0.5699(2) -0.4768(2) 0.0405(5) Uani 1 1 d .
C20 C 0.2302(2) -0.02247(19) 0.69550(17) 0.0325(5) Uani 1 1 d .
C21 C 0.2115(2) 0.0855(2) 0.7710(2) 0.0404(5) Uani 1 1 d .
H21A H 0.3040 0.1494 0.7973 0.048 Uiso 1 1 calc R
H21B H 0.1369 0.1275 0.7230 0.048 Uiso 1 1 calc R
C22 C 0.1654(2) 0.0328(2) 0.87874(19) 0.0397(5) Uani 1 1 d .
H22 H 0.1533 0.1034 0.9275 0.048 Uiso 1 1 calc R
C23 C 0.2826(2) -0.0296(2) 0.95236(19) 0.0444(6) Uani 1 1 d .
H23A H 0.2552 -0.0622 1.0234 0.053 Uiso 1 1 calc R
H23B H 0.3756 0.0338 0.9788 0.053 Uiso 1 1 calc R
C24 C 0.3011(2) -0.1384(2) 0.87916(19) 0.0417(5) Uani 1 1 d .
H24 H 0.3770 -0.1796 0.9284 0.050 Uiso 1 1 calc R
C25 C 0.3471(2) -0.0867(2) 0.77098(19) 0.0385(5) Uani 1 1 d .
H25A H 0.3595 -0.1568 0.7232 0.046 Uiso 1 1 calc R
H25B H 0.4411 -0.0246 0.7969 0.046 Uiso 1 1 calc R
C26 C 0.0853(2) -0.1209(2) 0.65592(19) 0.0409(5) Uani 1 1 d .
H26A H 0.0094 -0.0810 0.6072 0.049 Uiso 1 1 calc R
H26B H 0.0958 -0.1911 0.6071 0.049 Uiso 1 1 calc R
C27 C 0.0406(2) -0.1728(2) 0.76400(19) 0.0403(5) Uani 1 1 d .
H27 H -0.0534 -0.2367 0.7377 0.048 Uiso 1 1 calc R
C28 C 0.0227(2) -0.0647(2) 0.8379(2) 0.0431(6) Uani 1 1 d .
H28A H -0.0534 -0.0242 0.7902 0.052 Uiso 1 1 calc R
H28B H -0.0078 -0.0982 0.9075 0.052 Uiso 1 1 calc R
C29 C 0.1577(2) -0.2356(2) 0.8375(2) 0.0441(6) Uani 1 1 d .
H29A H 0.1283 -0.2717 0.9067 0.053 Uiso 1 1 calc R
H29B H 0.1695 -0.3056 0.7892 0.053 Uiso 1 1 calc R
C30 C 0.2460(2) 0.6071(2) -0.59797(18) 0.0346(5) Uani 1 1 d .
C31 C 0.2746(3) 0.7521(2) -0.6044(2) 0.0518(6) Uani 1 1 d .
H31A H 0.2089 0.7863 -0.5685 0.062 Uiso 1 1 calc R
H31B H 0.3758 0.7906 -0.5593 0.062 Uiso 1 1 calc R
C32 C 0.2495(3) 0.7857(2) -0.7330(2) 0.0550(7) Uani 1 1 d .
H32 H 0.2685 0.8798 -0.7371 0.066 Uiso 1 1 calc R
C33 C 0.3524(3) 0.7323(2) -0.7869(2) 0.0535(7) Uani 1 1 d .
H33A H 0.3396 0.7565 -0.8696 0.064 Uiso 1 1 calc R
H33B H 0.4541 0.7684 -0.7416 0.064 Uiso 1 1 calc R
C34 C 0.3209(2) 0.5902(2) -0.7843(2) 0.0440(6) Uani 1 1 d .
H34 H 0.3870 0.5561 -0.8211 0.053 Uiso 1 1 calc R
C35 C 0.3475(3) 0.5551(2) -0.6556(2) 0.0468(6) Uani 1 1 d .
H35A H 0.4498 0.5911 -0.6116 0.056 Uiso 1 1 calc R
H35B H 0.3294 0.4619 -0.6524 0.056 Uiso 1 1 calc R
C36 C 0.0881(2) 0.5503(2) -0.66846(19) 0.0454(6) Uani 1 1 d .
H36A H 0.0672 0.4571 -0.6648 0.054 Uiso 1 1 calc R
H36B H 0.0212 0.5838 -0.6334 0.054 Uiso 1 1 calc R
C37 C 0.0642(2) 0.5844(2) -0.7975(2) 0.0460(6) Uani 1 1 d .
H37 H -0.0383 0.5467 -0.8430 0.055 Uiso 1 1 calc R
C38 C 0.0925(3) 0.7269(3) -0.8008(2) 0.0584(7) Uani 1 1 d .
H38A H 0.0259 0.7597 -0.7649 0.070 Uiso 1 1 calc R
H38B H 0.0741 0.7506 -0.8839 0.070 Uiso 1 1 calc R
C39 C 0.1656(3) 0.5337(2) -0.8513(2) 0.0473(6) Uani 1 1 d .
H39A H 0.1487 0.5548 -0.9350 0.057 Uiso 1 1 calc R
H39B H 0.1464 0.4403 -0.8489 0.057 Uiso 1 1 calc R

loop_
_atom_site_aniso_label
_atom_site_aniso_U_11
_atom_site_aniso_U_22
_atom_site_aniso_U_33
_atom_site_aniso_U_23
_atom_site_aniso_U_13
_atom_site_aniso_U_12
C1 0.0404(12) 0.0373(12) 0.0396(13) 0.0054(10) 0.0100(10) 0.0117(10)
C2 0.0427(12) 0.0395(12) 0.0346(12) 0.0090(10) 0.0119(10) 0.0088(10)
C3 0.0379(12) 0.0398(12) 0.0371(13) 0.0058(10) 0.0078(10) 0.0089(10)
C4 0.0374(12) 0.0404(12) 0.0352(13) 0.0075(10) 0.0107(9) 0.0093(10)
C5 0.0371(12) 0.0368(12) 0.0359(13) 0.0057(10) 0.0116(9) 0.0103(9)
C6 0.0401(12) 0.0359(12) 0.0345(13) 0.0051(10) 0.0112(9) 0.0101(10)
C7 0.0396(12) 0.0342(12) 0.0347(13) 0.0025(10) 0.0119(9) 0.0078(9)
C8 0.0384(12) 0.0382(12) 0.0345(13) 0.0046(10) 0.0114(9) 0.0069(10)
C9 0.0366(12) 0.0421(13) 0.0353(13) 0.0073(10) 0.0118(9) 0.0091(10)
C10 0.0367(12) 0.0486(13) 0.0366(13) 0.0099(11) 0.0135(9) 0.0106(10)
C11 0.0388(12) 0.0509(14) 0.0367(14) 0.0094(11) 0.0128(10) 0.0102(10)
C12 0.0395(12) 0.0459(13) 0.0383(13) 0.0070(11) 0.0127(10) 0.0116(10)
C20 0.0355(11) 0.0354(12) 0.0295(11) 0.0095(9) 0.0113(9) 0.0111(9)
C21 0.0410(12) 0.0348(12) 0.0481(13) 0.0067(10) 0.0150(10) 0.0106(10)
C22 0.0437(13) 0.0375(12) 0.0410(13) -0.0009(10) 0.0170(10) 0.0091(10)
C23 0.0434(13) 0.0494(14) 0.0362(12) 0.0072(11) 0.0096(10) 0.0032(11)
C24 0.0392(12) 0.0479(14) 0.0406(13) 0.0158(10) 0.0091(10) 0.0172(10)
C25 0.0353(12) 0.0403(12) 0.0426(13) 0.0090(10) 0.0117(9) 0.0129(10)
C26 0.0396(12) 0.0424(13) 0.0385(12) 0.0025(10) 0.0073(10) 0.0089(10)
C27 0.0335(11) 0.0379(12) 0.0461(13) 0.0028(10) 0.0100(10) 0.0024(9)
C28 0.0391(12) 0.0447(13) 0.0500(14) 0.0066(11) 0.0193(10) 0.0101(10)
C29 0.0507(14) 0.0354(12) 0.0494(14) 0.0134(10) 0.0190(11) 0.0097(10)
C30 0.0372(11) 0.0364(12) 0.0322(11) 0.0084(9) 0.0114(9) 0.0102(9)
C31 0.0714(17) 0.0383(13) 0.0458(14) 0.0020(11) 0.0182(12) 0.0096(12)
C32 0.092(2) 0.0293(12) 0.0470(15) 0.0113(11) 0.0231(14) 0.0148(13)
C33 0.0498(14) 0.0642(17) 0.0426(14) 0.0134(12) 0.0168(11) -0.0008(12)
C34 0.0432(13) 0.0536(15) 0.0433(13) 0.0064(11) 0.0194(10) 0.0187(11)
C35 0.0466(14) 0.0560(15) 0.0451(14) 0.0109(11) 0.0155(11) 0.0237(12)
C36 0.0382(12) 0.0533(15) 0.0443(13) 0.0081(11) 0.0132(10) 0.0071(11)
C37 0.0338(12) 0.0589(16) 0.0426(13) 0.0072(11) 0.0062(10) 0.0105(11)
C38 0.0684(18) 0.0735(19) 0.0478(15) 0.0165(13) 0.0169(13) 0.0455(15)
C39 0.0536(15) 0.0487(14) 0.0402(13) 0.0041(11) 0.0137(11) 0.0114(11)

loop_
_atom_type_symbol
_atom_type_description
_atom_type_scat_dispersion_real
_atom_type_scat_dispersion_imag
_atom_type_scat_source
C C 0.0033 0.0016 'International Tables Vol C Tables 4.2.6.8 and 6.1.1.4'
H H 0.0000 0.0000 'International Tables Vol C Tables 4.2.6.8 and 6.1.1.4'

loop_
_geom_angle_atom_site_label_1
_geom_angle_atom_site_label_2
_geom_angle_atom_site_label_3
_geom_angle
C2 C1 C20 177.1(2)
C1 C2 C3 176.8(2)
C4 C3 C2 177.2(2)
C3 C4 C5 175.4(2)
C6 C5 C4 176.8(2)
C5 C6 C7 176.8(2)
C8 C7 C6 177.1(2)
C7 C8 C9 178.1(2)
C10 C9 C8 178.2(2)
C9 C10 C11 178.8(2)
C12 C11 C10 177.0(2)
C11 C12 C30 176.9(2)
C1 C20 C21 108.81(17)
C1 C20 C26 110.51(17)
C21 C20 C26 108.80(17)
C1 C20 C25 110.62(17)
C21 C20 C25 109.21(17)
C26 C20 C25 108.85(17)
C22 C21 C20 109.90(17)
C28 C22 C23 109.63(19)
C28 C22 C21 109.54(18)
C23 C22 C21 108.88(18)
C22 C23 C24 110.05(18)
C29 C24 C23 109.78(18)
C29 C24 C25 108.96(18)
C23 C24 C25 109.36(18)
C24 C25 C20 109.52(17)
C27 C26 C20 109.86(17)
C28 C27 C26 109.47(18)
C28 C27 C29 109.79(18)
C26 C27 C29 109.12(18)
C22 C28 C27 109.88(18)
C24 C29 C27 109.85(18)
C12 C30 C36 109.61(17)
C12 C30 C35 109.10(18)
C36 C30 C35 108.55(18)
C12 C30 C31 111.97(18)
C36 C30 C31 108.43(19)
C35 C30 C31 109.11(18)
C32 C31 C30 109.75(18)
C31 C32 C38 109.0(2)
C31 C32 C33 109.0(2)
C38 C32 C33 109.5(2)
C34 C33 C32 109.87(19)
C33 C34 C39 110.4(2)
C33 C34 C35 108.83(19)
C39 C34 C35 109.50(19)
C34 C35 C30 109.83(18)
C37 C36 C30 109.81(17)
C39 C37 C38 110.1(2)
C39 C37 C36 109.90(19)
C38 C37 C36 108.6(2)
C37 C38 C32 110.0(2)
C37 C39 C34 110.17(19)

loop_
_geom_bond_atom_site_label_1
_geom_bond_atom_site_label_2
_geom_bond_distance
C1 C2 1.201(3)
C1 C20 1.463(3)
C2 C3 1.360(3)
C3 C4 1.211(3)
C4 C5 1.353(3)
C5 C6 1.209(3)
C6 C7 1.353(3)
C7 C8 1.215(3)
C8 C9 1.351(3)
C9 C10 1.210(3)
C10 C11 1.359(3)
C11 C12 1.205(3)
C12 C30 1.454(3)
C20 C21 1.538(3)
C20 C26 1.540(3)
C20 C25 1.544(3)
C21 C22 1.531(3)
C22 C28 1.521(3)
C22 C23 1.525(3)
C23 C24 1.528(3)
C24 C29 1.524(3)
C24 C25 1.532(3)
C26 C27 1.526(3)
C27 C28 1.524(3)
C27 C29 1.527(3)
C30 C36 1.538(3)
C30 C35 1.540(3)
C30 C31 1.541(3)
C31 C32 1.525(3)
C32 C38 1.527(4)
C32 C33 1.533(4)
C33 C34 1.506(3)
C34 C39 1.507(3)
C34 C35 1.529(3)
C36 C37 1.533(3)
C37 C39 1.505(3)
C37 C38 1.511(4)

loop_
_geom_torsion_atom_site_label_1
_geom_torsion_atom_site_label_2
_geom_torsion_atom_site_label_3
_geom_torsion_atom_site_label_4
_geom_torsion
C20 C1 C2 C3 -31(8)
C1 C2 C3 C4 -13(8)
C2 C3 C4 C5 7(7)
C3 C4 C5 C6 5(6)
C4 C5 C6 C7 6(7)
C5 C6 C7 C8 -6(8)
C6 C7 C8 C9 -46(10)
C7 C8 C9 C10 -33(13)
C8 C9 C10 C11 -8(17)
C9 C10 C11 C12 -5(14)
C10 C11 C12 C30 -14(8)
C2 C1 C20 C21 -37(5)
C2 C1 C20 C26 83(5)
C2 C1 C20 C25 -157(5)
C1 C20 C21 C22 179.58(17)
C26 C20 C21 C22 59.1(2)
C25 C20 C21 C22 -59.6(2)
C20 C21 C22 C28 -59.7(2)
C20 C21 C22 C23 60.2(2)
C28 C22 C23 C24 59.1(2)
C21 C22 C23 C24 -60.7(2)
C22 C23 C24 C29 -58.8(2)
C22 C23 C24 C25 60.7(2)
C29 C24 C25 C20 60.5(2)
C23 C24 C25 C20 -59.5(2)
C1 C20 C25 C24 178.79(18)
C21 C20 C25 C24 59.1(2)
C26 C20 C25 C24 -59.6(2)
C1 C20 C26 C27 -178.81(18)
C21 C20 C26 C27 -59.4(2)
C25 C20 C26 C27 59.5(2)
C20 C26 C27 C28 60.1(2)
C20 C26 C27 C29 -60.1(2)
C23 C22 C28 C27 -59.5(2)
C21 C22 C28 C27 60.0(2)
C26 C27 C28 C22 -60.2(2)
C29 C27 C28 C22 59.5(2)
C23 C24 C29 C27 58.6(2)
C25 C24 C29 C27 -61.1(2)
C28 C27 C29 C24 -59.1(2)
C26 C27 C29 C24 60.9(2)
C11 C12 C30 C36 73(4)
C11 C12 C30 C35 -45(4)
C11 C12 C30 C31 -166(4)
C12 C30 C31 C32 179.4(2)
C36 C30 C31 C32 -59.5(3)
C35 C30 C31 C32 58.6(3)
C30 C31 C32 C38 60.0(3)
C30 C31 C32 C33 -59.5(3)
C31 C32 C33 C34 61.5(3)
C38 C32 C33 C34 -57.7(3)
C32 C33 C34 C39 58.5(3)
C32 C33 C34 C35 -61.7(3)
C33 C34 C35 C30 60.7(2)
C39 C34 C35 C30 -60.2(3)
C12 C30 C35 C34 178.44(18)
C36 C30 C35 C34 59.0(2)
C31 C30 C35 C34 -58.9(2)
C12 C30 C36 C37 -177.55(18)
C35 C30 C36 C37 -58.5(2)
C31 C30 C36 C37 59.9(2)
C30 C36 C37 C39 59.4(3)
C30 C36 C37 C38 -61.0(2)
C39 C37 C38 C32 -59.0(3)
C36 C37 C38 C32 61.3(2)
C31 C32 C38 C37 -61.2(3)
C33 C32 C38 C37 58.0(3)
C38 C37 C39 C34 59.4(3)
C36 C37 C39 C34 -60.2(3)
C33 C34 C39 C37 -59.4(3)
C35 C34 C39 C37 60.5(3)
